data_4036774
loop_
_publ_author_name
'Geng, Xin'
'Mague, Joel T.'
'Donahue, James P.'
'Pascal, Jr, Robert A'

_publ_section_title
;
 Hairpin Furans and Giant Biaryls.
;
_journal_issue 9
_journal_name_full 'The Journal of organic chemistry'
_journal_page_first 3838
_journal_page_last 3847
_journal_paper_doi 10.1021/acs.joc.6b00492
_journal_volume 81
_journal_year 2016
_chemical_formula_moiety 'C72 H38 O4, 2(C H Cl3)'
_chemical_formula_sum 'C74 H40 Cl6 O4'
_chemical_formula_weight 1205.76
_chemical_name_common 'Compound 13'
_chemical_name_systematic
;
 9,9'-bis(7,14-diphenylnaphtho[2,3-k]fluoranthene-8,13-dione)
 bis(chloroform) solvate
;
_space_group_crystal_system triclinic
_space_group_IT_number 2
_space_group_name_Hall '-P 1'
_space_group_name_H-M_alt 'P -1'
_atom_sites_solution_hydrogens geom
_atom_sites_solution_primary direct
_atom_sites_solution_secondary difmap
_audit_creation_method SHELXL-2013
_cell_angle_alpha 87.9610(7)
_cell_angle_beta 69.6210(7)
_cell_angle_gamma 68.6830(7)
_cell_formula_units_Z 4
_cell_length_a 18.3157(10)
_cell_length_b 18.8183(10)
_cell_length_c 21.1243(12)
_cell_measurement_reflns_used 9922
_cell_measurement_temperature 150(2)
_cell_measurement_theta_max 27.5395
_cell_measurement_theta_min 2.2668
_cell_volume 6323.6(6)
_computing_cell_refinement '<i>SAINT</i> (Bruker AXS, 2013a)'
_computing_data_collection '<i>APEX2</i> (Bruker AXS, 2013)'
_computing_data_reduction '<i>SAINT</i> (Bruker AXS, 2013a)'
_computing_molecular_graphics '<i>DIAMOND</i> (Brandenburg & Putz, 2012)'
_computing_publication_material '<i>SHELXTL</i> (Bruker AXS, 2008)'
_computing_structure_refinement '<i>SHELXL-2013</i> (Sheldrick, 2013)'
_computing_structure_solution '<i>SHELXT</i> (Bruker AXS 2013c)'
_diffrn_ambient_temperature 150(2)
_diffrn_detector_area_resol_mean 8.3660
_diffrn_measured_fraction_theta_full 0.990
_diffrn_measured_fraction_theta_max 0.959
_diffrn_measurement_device_type 'Bruker Smart APEX CCD'
_diffrn_measurement_method '\f and \w scans'
_diffrn_radiation_monochromator graphite
_diffrn_radiation_type MoK\a
_diffrn_radiation_wavelength 0.71073
_diffrn_reflns_av_R_equivalents 0.0471
_diffrn_reflns_av_unetI/netI 0.0844
_diffrn_reflns_Laue_measured_fraction_full 0.990
_diffrn_reflns_Laue_measured_fraction_max 0.959
_diffrn_reflns_limit_h_max 23
_diffrn_reflns_limit_h_min -24
_diffrn_reflns_limit_k_max 24
_diffrn_reflns_limit_k_min -24
_diffrn_reflns_limit_l_max 27
_diffrn_reflns_limit_l_min -27
_diffrn_reflns_number 56717
_diffrn_reflns_point_group_measured_fraction_full 0.990
_diffrn_reflns_point_group_measured_fraction_max 0.959
_diffrn_reflns_theta_full 27.000
_diffrn_reflns_theta_max 27.838
_diffrn_reflns_theta_min 1.034
_diffrn_source 'fine-focus sealed tube'
_exptl_absorpt_coefficient_mu 0.321
_exptl_absorpt_correction_T_max 0.99
_exptl_absorpt_correction_T_min 0.76
_exptl_absorpt_correction_type multi-scan
_exptl_absorpt_process_details '<i>SADABS</i> (Bruker AXS, 2013b)'
_exptl_crystal_colour yellow
_exptl_crystal_density_diffrn 1.266
_exptl_crystal_density_method 'not measured'
_exptl_crystal_description plate
_exptl_crystal_F_000 2472
_exptl_crystal_size_max 0.150
_exptl_crystal_size_mid 0.140
_exptl_crystal_size_min 0.040
_exptl_transmission_factor_max 0.971
_exptl_transmission_factor_min 0.744
_refine_diff_density_max 1.312
_refine_diff_density_min -0.934
_refine_diff_density_rms 0.078
_refine_ls_extinction_method none
_refine_ls_goodness_of_fit_ref 1.036
_refine_ls_hydrogen_treatment constr
_refine_ls_matrix_type full
_refine_ls_number_parameters 1513
_refine_ls_number_reflns 28829
_refine_ls_number_restraints 0
_refine_ls_restrained_S_all 1.036
_refine_ls_R_factor_all 0.1285
_refine_ls_R_factor_gt 0.0689
_refine_ls_shift/su_max 0.001
_refine_ls_shift/su_mean 0.000
_refine_ls_structure_factor_coef Fsqd
_refine_ls_weighting_details 'w=1/[\s^2^(Fo^2^)+(0.1084P)^2^+0.1147P] where P=(Fo^2^+2Fc^2^)/3'
_refine_ls_weighting_scheme calc
_refine_ls_wR_factor_gt 0.1813
_refine_ls_wR_factor_ref 0.2191
_reflns_Friedel_coverage 0.000
_reflns_number_gt 15773
_reflns_number_total 28829
_reflns_threshold_expression 'I > 2\s(I)'
_cod_data_source_file jo6b00492_si_002.cif
_cod_data_source_block rap070_0m_a_sq_s
_cod_database_code 4036774
_shelx_space_group_comment
;
The symmetry employed for this shelxl refinement is uniquely defined
by the following loop, which should always be used as a source of
symmetry information in preference to the above space-group names.
They are only intended as comments.
;
_shelx_estimated_absorpt_t_min 0.953
_shelx_estimated_absorpt_t_max 0.987
_shelxl_version_number 2013-3

loop_
_space_group_symop_operation_xyz
'x, y, z'
'-x, -y, -z'

loop_
_atom_site_label
_atom_site_type_symbol
_atom_site_fract_x
_atom_site_fract_y
_atom_site_fract_z
_atom_site_U_iso_or_equiv
_atom_site_adp_type
_atom_site_occupancy
_atom_site_site_symmetry_order
_atom_site_calc_flag
_atom_site_refinement_flags_posn
_atom_site_refinement_flags_adp
O1 O 0.53106(17) 1.01392(18) 0.24181(14) 0.0545(8) Uani 1 1 d . .
O2 O 0.45110(14) 0.84476(13) 0.43345(12) 0.0315(5) Uani 1 1 d . .
O3 O 0.30448(16) 0.84916(15) 0.35443(11) 0.0405(6) Uani 1 1 d . .
O4 O 0.22879(18) 0.71053(16) 0.56705(13) 0.0475(7) Uani 1 1 d . .
C1 C 0.3111(2) 0.96967(18) 0.41839(17) 0.0283(7) Uani 1 1 d . .
C2 C 0.3960(2) 0.95883(18) 0.38610(16) 0.0260(7) Uani 1 1 d . .
C3 C 0.4624(2) 0.89931(19) 0.40519(16) 0.0264(7) Uani 1 1 d . .
C4 C 0.5456(2) 0.90747(18) 0.38593(16) 0.0256(7) Uani 1 1 d . .
C5 C 0.5975(2) 0.87471(18) 0.42322(16) 0.0251(7) Uani 1 1 d . .
C6 C 0.6768(2) 0.87780(18) 0.40020(17) 0.0272(7) Uani 1 1 d . .
C7 C 0.7449(2) 0.84957(19) 0.42804(17) 0.0295(7) Uani 1 1 d . .
C8 C 0.7540(2) 0.8157(2) 0.48578(19) 0.0345(8) Uani 1 1 d . .
H8 H 0.7093 0.8053 0.5187 0.041 Uiso 1 1 calc R U
C9 C 0.8324(2) 0.7972(2) 0.4939(2) 0.0404(9) Uani 1 1 d . .
H9 H 0.8392 0.7740 0.5332 0.048 Uiso 1 1 calc R U
C10 C 0.8986(2) 0.8112(2) 0.4479(2) 0.0403(9) Uani 1 1 d . .
H10 H 0.9498 0.7973 0.4557 0.048 Uiso 1 1 calc R U
C11 C 0.8911(2) 0.84600(19) 0.38934(19) 0.0334(8) Uani 1 1 d . .
C12 C 0.9519(2) 0.8653(2) 0.3376(2) 0.0425(9) Uani 1 1 d . .
H12 H 1.0050 0.8555 0.3409 0.051 Uiso 1 1 calc R U
C13 C 0.9352(2) 0.8980(2) 0.2826(2) 0.0440(10) Uani 1 1 d . .
H13 H 0.9781 0.9089 0.2480 0.053 Uiso 1 1 calc R U
C14 C 0.8566(2) 0.9162(2) 0.27544(19) 0.0358(8) Uani 1 1 d . .
H14 H 0.8466 0.9392 0.2370 0.043 Uiso 1 1 calc R U
C15 C 0.7950(2) 0.89965(18) 0.32566(17) 0.0286(7) Uani 1 1 d . .
C16 C 0.8138(2) 0.86398(19) 0.38108(18) 0.0301(8) Uani 1 1 d . .
C17 C 0.7065(2) 0.90975(18) 0.33910(16) 0.0273(7) Uani 1 1 d . .
C18 C 0.6540(2) 0.94517(19) 0.30274(17) 0.0277(7) Uani 1 1 d . .
C19 C 0.5719(2) 0.94524(19) 0.32817(17) 0.0283(7) Uani 1 1 d . .
C20 C 0.5103(2) 0.9876(2) 0.29566(18) 0.0326(8) Uani 1 1 d . .
C21 C 0.4199(2) 1.00177(19) 0.33299(17) 0.0301(7) Uani 1 1 d . .
C22 C 0.3599(2) 1.0571(2) 0.31268(19) 0.0357(8) Uani 1 1 d . .
H22 H 0.3763 1.0859 0.2763 0.043 Uiso 1 1 calc R U
C23 C 0.2759(2) 1.0695(2) 0.34631(19) 0.0401(9) Uani 1 1 d . .
H23 H 0.2345 1.1075 0.3332 0.048 Uiso 1 1 calc R U
C24 C 0.2514(2) 1.0271(2) 0.39896(19) 0.0368(8) Uani 1 1 d . .
H24 H 0.1933 1.0373 0.4221 0.044 Uiso 1 1 calc R U
C25 C 0.5709(2) 0.83892(19) 0.48695(17) 0.0281(7) Uani 1 1 d . .
C26 C 0.6007(2) 0.7599(2) 0.48679(19) 0.0372(9) Uani 1 1 d . .
H26 H 0.6347 0.7281 0.4452 0.045 Uiso 1 1 calc R U
C27 C 0.5815(3) 0.7272(2) 0.5466(2) 0.0493(11) Uani 1 1 d . .
H27 H 0.6006 0.6730 0.5459 0.059 Uiso 1 1 calc R U
C28 C 0.5351(3) 0.7722(3) 0.6071(2) 0.0528(12) Uani 1 1 d . .
H28 H 0.5228 0.7493 0.6483 0.063 Uiso 1 1 calc R U
C29 C 0.5064(3) 0.8500(3) 0.6080(2) 0.0528(11) Uani 1 1 d . .
H29 H 0.4745 0.8813 0.6500 0.063 Uiso 1 1 calc R U
C30 C 0.5233(2) 0.8839(2) 0.54823(18) 0.0398(9) Uani 1 1 d . .
H30 H 0.5022 0.9382 0.5493 0.048 Uiso 1 1 calc R U
C31 C 0.6901(2) 0.97974(19) 0.24022(17) 0.0278(7) Uani 1 1 d . .
C32 C 0.6967(2) 1.0503(2) 0.24421(19) 0.0357(8) Uani 1 1 d . .
H32 H 0.6709 1.0813 0.2865 0.043 Uiso 1 1 calc R U
C33 C 0.7408(3) 1.0757(2) 0.1869(2) 0.0496(11) Uani 1 1 d . .
H33 H 0.7453 1.1240 0.1902 0.060 Uiso 1 1 calc R U
C34 C 0.7783(3) 1.0323(3) 0.1252(2) 0.0539(12) Uani 1 1 d . .
H34 H 0.8086 1.0501 0.0859 0.065 Uiso 1 1 calc R U
C35 C 0.7711(3) 0.9626(3) 0.1212(2) 0.0516(11) Uani 1 1 d . .
H35 H 0.7967 0.9321 0.0788 0.062 Uiso 1 1 calc R U
C36 C 0.7276(2) 0.9365(2) 0.17764(18) 0.0403(9) Uani 1 1 d . .
H36 H 0.7232 0.8882 0.1738 0.048 Uiso 1 1 calc R U
C37 C 0.2815(2) 0.92783(19) 0.47792(17) 0.0280(7) Uani 1 1 d . .
C38 C 0.25907(19) 0.86535(18) 0.47333(15) 0.0239(7) Uani 1 1 d . .
C39 C 0.26439(19) 0.83263(19) 0.40796(16) 0.0258(7) Uani 1 1 d . .
C40 C 0.21745(19) 0.78146(18) 0.41033(15) 0.0232(7) Uani 1 1 d . .
C41 C 0.20023(19) 0.76712(17) 0.35331(15) 0.0220(6) Uani 1 1 d . .
C42 C 0.15414(19) 0.72099(17) 0.35885(15) 0.0217(6) Uani 1 1 d . .
C43 C 0.12239(19) 0.69916(18) 0.31033(16) 0.0240(7) Uani 1 1 d . .
C44 C 0.1253(2) 0.71470(19) 0.24538(16) 0.0288(7) Uani 1 1 d . .
H44 H 0.1564 0.7439 0.2205 0.035 Uiso 1 1 calc R U
C45 C 0.0808(2) 0.6862(2) 0.21669(18) 0.0330(8) Uani 1 1 d . .
H45 H 0.0820 0.6976 0.1723 0.040 Uiso 1 1 calc R U
C46 C 0.0359(2) 0.6427(2) 0.25041(18) 0.0346(8) Uani 1 1 d . .
H46 H 0.0070 0.6247 0.2293 0.041 Uiso 1 1 calc R U
C47 C 0.0331(2) 0.6250(2) 0.31610(18) 0.0317(8) Uani 1 1 d . .
C48 C -0.0111(2) 0.5822(2) 0.3585(2) 0.0427(9) Uani 1 1 d . .
H48 H -0.0411 0.5602 0.3422 0.051 Uiso 1 1 calc R U
C49 C -0.0104(2) 0.5728(2) 0.4230(2) 0.0433(10) Uani 1 1 d . .
H49 H -0.0404 0.5439 0.4502 0.052 Uiso 1 1 calc R U
C50 C 0.0323(2) 0.6037(2) 0.45086(19) 0.0363(8) Uani 1 1 d . .
H50 H 0.0303 0.5969 0.4961 0.044 Uiso 1 1 calc R U
C51 C 0.0773(2) 0.64442(18) 0.41045(16) 0.0267(7) Uani 1 1 d . .
C52 C 0.0764(2) 0.65455(18) 0.34447(16) 0.0264(7) Uani 1 1 d . .
C53 C 0.12676(19) 0.68737(17) 0.42027(16) 0.0238(7) Uani 1 1 d . .
C54 C 0.14632(19) 0.69902(17) 0.47602(16) 0.0236(7) Uani 1 1 d . .
C55 C 0.19188(19) 0.74627(18) 0.47024(16) 0.0238(7) Uani 1 1 d . .
C56 C 0.2185(2) 0.7583(2) 0.52675(17) 0.0291(7) Uani 1 1 d . .
C57 C 0.2347(2) 0.82878(19) 0.53160(17) 0.0287(7) Uani 1 1 d . .
C58 C 0.2296(2) 0.8561(2) 0.59389(17) 0.0348(8) Uani 1 1 d . .
H58 H 0.2134 0.8309 0.6331 0.042 Uiso 1 1 calc R U
C59 C 0.2481(3) 0.9193(2) 0.59842(18) 0.0407(9) Uani 1 1 d . .
H59 H 0.2424 0.9394 0.6413 0.049 Uiso 1 1 calc R U
C60 C 0.2751(2) 0.9545(2) 0.54099(18) 0.0382(9) Uani 1 1 d . .
H60 H 0.2895 0.9975 0.5447 0.046 Uiso 1 1 calc R U
C61 C 0.22795(19) 0.79820(17) 0.28675(15) 0.0222(6) Uani 1 1 d . .
C62 C 0.1773(2) 0.86802(19) 0.27366(17) 0.0304(8) Uani 1 1 d . .
H62 H 0.1268 0.8989 0.3086 0.036 Uiso 1 1 calc R U
C63 C 0.2003(2) 0.8927(2) 0.20990(19) 0.0393(9) Uani 1 1 d . .
H63 H 0.1653 0.9404 0.2013 0.047 Uiso 1 1 calc R U
C64 C 0.2733(2) 0.8487(2) 0.15880(18) 0.0391(9) Uani 1 1 d . .
H64 H 0.2883 0.8656 0.1149 0.047 Uiso 1 1 calc R U
C65 C 0.3241(2) 0.7806(2) 0.17153(17) 0.0352(8) Uani 1 1 d . .
H65 H 0.3750 0.7506 0.1365 0.042 Uiso 1 1 calc R U
C66 C 0.3020(2) 0.75515(19) 0.23488(16) 0.0297(7) Uani 1 1 d . .
H66 H 0.3379 0.7076 0.2431 0.036 Uiso 1 1 calc R U
C67 C 0.1174(2) 0.6644(2) 0.54007(17) 0.0292(8) Uani 1 1 d . .
C68 C 0.1529(3) 0.5867(2) 0.5435(2) 0.0474(10) Uani 1 1 d . .
H68 H 0.1960 0.5547 0.5045 0.057 Uiso 1 1 calc R U
C69 C 0.1269(4) 0.5549(3) 0.6026(3) 0.0684(15) Uani 1 1 d . .
H69 H 0.1518 0.5012 0.6038 0.082 Uiso 1 1 calc R U
C70 C 0.0662(4) 0.5991(4) 0.6591(3) 0.0701(16) Uani 1 1 d . .
H70 H 0.0495 0.5767 0.7001 0.084 Uiso 1 1 calc R U
C71 C 0.0293(3) 0.6758(3) 0.6569(2) 0.0655(14) Uani 1 1 d . .
H71 H -0.0137 0.7069 0.6964 0.079 Uiso 1 1 calc R U
C72 C 0.0538(3) 0.7092(3) 0.59688(19) 0.0466(10) Uani 1 1 d . .
H72 H 0.0267 0.7625 0.5954 0.056 Uiso 1 1 calc R U
O5 O 0.17683(13) 0.63914(12) 0.04351(11) 0.0257(5) Uani 1 1 d . .
O6 O 0.24433(19) 0.45748(18) 0.22360(15) 0.0572(9) Uani 1 1 d . .
O7 O -0.02995(14) 0.64352(15) 0.11967(11) 0.0375(6) Uani 1 1 d . .
O8 O -0.04708(14) 0.75856(15) -0.10593(12) 0.0436(7) Uani 1 1 d . .
C73 C 0.1129(2) 0.51862(18) 0.05920(16) 0.0256(7) Uani 1 1 d . .
C74 C 0.16912(19) 0.52479(17) 0.08785(16) 0.0234(7) Uani 1 1 d . .
C75 C 0.20928(19) 0.58151(18) 0.06764(15) 0.0235(7) Uani 1 1 d . .
C76 C 0.28711(19) 0.56940(17) 0.08168(15) 0.0231(7) Uani 1 1 d . .
C77 C 0.34429(19) 0.60154(17) 0.04219(15) 0.0227(7) Uani 1 1 d . .
C78 C 0.41002(19) 0.59699(18) 0.06275(16) 0.0245(7) Uani 1 1 d . .
C79 C 0.4808(2) 0.62288(18) 0.03246(17) 0.0260(7) Uani 1 1 d . .
C80 C 0.5115(2) 0.6536(2) -0.02603(18) 0.0347(8) Uani 1 1 d . .
H80 H 0.4853 0.6620 -0.0588 0.042 Uiso 1 1 calc R U
C81 C 0.5827(2) 0.6725(2) -0.0369(2) 0.0397(9) Uani 1 1 d . .
H81 H 0.6048 0.6924 -0.0781 0.048 Uiso 1 1 calc R U
C82 C 0.6208(2) 0.6628(2) 0.0103(2) 0.0399(9) Uani 1 1 d . .
H82 H 0.6678 0.6771 0.0019 0.048 Uiso 1 1 calc R U
C83 C 0.5904(2) 0.63158(19) 0.07143(18) 0.0303(8) Uani 1 1 d . .
C84 C 0.6204(2) 0.61985(19) 0.12565(19) 0.0342(8) Uani 1 1 d . .
H84 H 0.6668 0.6329 0.1229 0.041 Uiso 1 1 calc R U
C85 C 0.5834(2) 0.5900(2) 0.18173(19) 0.0332(8) Uani 1 1 d . .
H85 H 0.6049 0.5829 0.2174 0.040 Uiso 1 1 calc R U
C86 C 0.5145(2) 0.56900(19) 0.18929(17) 0.0296(7) Uani 1 1 d . .
H86 H 0.4901 0.5483 0.2292 0.036 Uiso 1 1 calc R U
C87 C 0.48348(19) 0.57933(17) 0.13722(16) 0.0246(7) Uani 1 1 d . .
C88 C 0.52134(19) 0.61159(17) 0.07996(17) 0.0252(7) Uani 1 1 d . .
C89 C 0.41452(19) 0.56675(18) 0.12473(16) 0.0240(7) Uani 1 1 d . .
C90 C 0.36023(19) 0.53170(18) 0.16224(16) 0.0245(7) Uani 1 1 d . .
C91 C 0.29656(19) 0.53095(18) 0.13884(15) 0.0236(7) Uani 1 1 d . .
C92 C 0.2412(2) 0.4888(2) 0.17265(17) 0.0308(8) Uani 1 1 d . .
C93 C 0.1818(2) 0.48180(18) 0.14105(16) 0.0256(7) Uani 1 1 d . .
C94 C 0.1382(2) 0.4343(2) 0.16685(18) 0.0327(8) Uani 1 1 d . .
H94 H 0.1463 0.4061 0.2037 0.039 Uiso 1 1 calc R U
C95 C 0.0828(2) 0.4283(2) 0.13869(19) 0.0366(9) Uani 1 1 d . .
H95 H 0.0527 0.3958 0.1561 0.044 Uiso 1 1 calc R U
C96 C 0.0712(2) 0.4697(2) 0.08512(18) 0.0334(8) Uani 1 1 d . .
H96 H 0.0337 0.4643 0.0656 0.040 Uiso 1 1 calc R U
C97 C 0.33561(19) 0.63788(18) -0.02004(16) 0.0241(7) Uani 1 1 d . .
C98 C 0.3146(2) 0.7165(2) -0.02197(18) 0.0327(8) Uani 1 1 d . .
H98 H 0.3077 0.7472 0.0160 0.039 Uiso 1 1 calc R U
C99 C 0.3037(2) 0.7502(2) -0.0790(2) 0.0411(9) Uani 1 1 d . .
H99 H 0.2876 0.8042 -0.0793 0.049 Uiso 1 1 calc R U
C100 C 0.3161(2) 0.7063(2) -0.13503(19) 0.0421(9) Uani 1 1 d . .
H100 H 0.3090 0.7297 -0.1742 0.050 Uiso 1 1 calc R U
C101 C 0.3389(2) 0.6275(2) -0.13434(18) 0.0379(9) Uani 1 1 d . .
H101 H 0.3481 0.5970 -0.1733 0.046 Uiso 1 1 calc R U
C102 C 0.3484(2) 0.5934(2) -0.07720(16) 0.0279(7) Uani 1 1 d . .
H102 H 0.3637 0.5395 -0.0769 0.034 Uiso 1 1 calc R U
C103 C 0.37140(19) 0.49885(18) 0.22512(16) 0.0244(7) Uani 1 1 d . .
C104 C 0.3235(2) 0.5413(2) 0.28747(17) 0.0342(8) Uani 1 1 d . .
H104 H 0.2795 0.5892 0.2911 0.041 Uiso 1 1 calc R U
C105 C 0.3399(3) 0.5139(2) 0.34504(19) 0.0440(10) Uani 1 1 d . .
H105 H 0.3066 0.5430 0.3880 0.053 Uiso 1 1 calc R U
C106 C 0.4038(3) 0.4448(3) 0.3404(2) 0.0465(10) Uani 1 1 d . .
H106 H 0.4155 0.4267 0.3797 0.056 Uiso 1 1 calc R U
C107 C 0.4508(3) 0.4022(2) 0.2782(2) 0.0451(10) Uani 1 1 d . .
H107 H 0.4944 0.3540 0.2748 0.054 Uiso 1 1 calc R U
C108 C 0.4350(2) 0.4290(2) 0.22076(18) 0.0338(8) Uani 1 1 d . .
H108 H 0.4679 0.3994 0.1780 0.041 Uiso 1 1 calc R U
C109 C 0.1030(2) 0.55971(18) -0.00102(16) 0.0246(7) Uani 1 1 d . .
C110 C 0.03029(19) 0.62099(18) 0.00094(15) 0.0221(6) Uani 1 1 d . .
C111 C -0.0407(2) 0.65500(19) 0.06606(16) 0.0256(7) Uani 1 1 d . .
C112 C -0.12386(19) 0.70419(18) 0.06282(16) 0.0235(7) Uani 1 1 d . .
C113 C -0.19701(19) 0.71808(17) 0.12081(15) 0.0223(7) Uani 1 1 d . .
C114 C -0.27385(19) 0.76407(17) 0.11625(15) 0.0216(6) Uani 1 1 d . .
C115 C -0.36030(19) 0.78562(17) 0.16583(15) 0.0220(6) Uani 1 1 d . .
C116 C -0.3968(2) 0.76843(18) 0.23062(16) 0.0279(7) Uani 1 1 d . .
H116 H -0.3632 0.7378 0.2545 0.033 Uiso 1 1 calc R U
C117 C -0.4855(2) 0.7976(2) 0.26050(17) 0.0316(8) Uani 1 1 d . .
H117 H -0.5109 0.7850 0.3046 0.038 Uiso 1 1 calc R U
C118 C -0.5370(2) 0.84359(19) 0.22822(17) 0.0308(8) Uani 1 1 d . .
H118 H -0.5963 0.8623 0.2502 0.037 Uiso 1 1 calc R U
C119 C -0.5008(2) 0.86251(19) 0.16242(17) 0.0287(7) Uani 1 1 d . .
C120 C -0.5439(2) 0.9083(2) 0.12228(19) 0.0366(8) Uani 1 1 d . .
H120 H -0.6035 0.9310 0.1399 0.044 Uiso 1 1 calc R U
C121 C -0.5002(2) 0.9199(2) 0.05826(19) 0.0369(9) Uani 1 1 d . .
H121 H -0.5307 0.9514 0.0326 0.044 Uiso 1 1 calc R U
C122 C -0.4111(2) 0.8869(2) 0.02858(18) 0.0317(8) Uani 1 1 d . .
H122 H -0.3825 0.8950 -0.0164 0.038 Uiso 1 1 calc R U
C123 C -0.36742(19) 0.84292(18) 0.06692(16) 0.0262(7) Uani 1 1 d . .
C124 C -0.4133(2) 0.83232(18) 0.13334(16) 0.0244(7) Uani 1 1 d . .
C125 C -0.27817(19) 0.79827(17) 0.05584(16) 0.0236(7) Uani 1 1 d . .
C126 C -0.2060(2) 0.78607(18) -0.00115(16) 0.0248(7) Uani 1 1 d . .
C127 C -0.12831(19) 0.73756(18) 0.00259(16) 0.0239(7) Uani 1 1 d . .
C128 C -0.0499(2) 0.72144(19) -0.05727(16) 0.0275(7) Uani 1 1 d . .
C129 C 0.02667(19) 0.65618(18) -0.05826(15) 0.0230(7) Uani 1 1 d . .
C130 C 0.0951(2) 0.63076(19) -0.11885(16) 0.0277(7) Uani 1 1 d . .
H130 H 0.0927 0.6551 -0.1587 0.033 Uiso 1 1 calc R U
C131 C 0.1669(2) 0.5699(2) -0.12090(17) 0.0329(8) Uani 1 1 d . .
H131 H 0.2140 0.5524 -0.1621 0.040 Uiso 1 1 calc R U
C132 C 0.1700(2) 0.5344(2) -0.06282(17) 0.0300(8) Uani 1 1 d . .
H132 H 0.2191 0.4917 -0.0652 0.036 Uiso 1 1 calc R U
C133 C -0.19639(19) 0.68465(18) 0.18625(15) 0.0233(7) Uani 1 1 d . .
C134 C -0.2015(2) 0.6135(2) 0.19664(18) 0.0332(8) Uani 1 1 d . .
H134 H -0.2018 0.5843 0.1611 0.040 Uiso 1 1 calc R U
C135 C -0.2062(2) 0.5844(2) 0.2586(2) 0.0422(9) Uani 1 1 d . .
H135 H -0.2100 0.5355 0.2654 0.051 Uiso 1 1 calc R U
C136 C -0.2052(2) 0.6267(2) 0.31027(19) 0.0424(10) Uani 1 1 d . .
H136 H -0.2092 0.6071 0.3529 0.051 Uiso 1 1 calc R U
C137 C -0.1986(2) 0.6963(2) 0.30006(18) 0.0403(9) Uani 1 1 d . .
H137 H -0.1968 0.7248 0.3354 0.048 Uiso 1 1 calc R U
C138 C -0.1944(2) 0.72608(19) 0.23791(16) 0.0318(8) Uani 1 1 d . .
H138 H -0.1902 0.7748 0.2312 0.038 Uiso 1 1 calc R U
C139 C -0.21574(19) 0.82377(19) -0.06273(16) 0.0270(7) Uani 1 1 d . .
C140 C -0.2222(2) 0.7852(2) -0.11375(18) 0.0400(9) Uani 1 1 d . .
H140 H -0.2170 0.7332 -0.1113 0.048 Uiso 1 1 calc R U
C141 C -0.2363(3) 0.8230(3) -0.1691(2) 0.0574(13) Uani 1 1 d . .
H141 H -0.2402 0.7963 -0.2043 0.069 Uiso 1 1 calc R U
C142 C -0.2447(3) 0.8985(3) -0.1729(2) 0.0616(14) Uani 1 1 d . .
H142 H -0.2543 0.9238 -0.2106 0.074 Uiso 1 1 calc R U
C143 C -0.2393(3) 0.9367(3) -0.1221(2) 0.0554(12) Uani 1 1 d . .
H143 H -0.2460 0.9891 -0.1242 0.067 Uiso 1 1 calc R U
C144 C -0.2241(2) 0.8997(2) -0.0671(2) 0.0400(9) Uani 1 1 d . .
H144 H -0.2195 0.9268 -0.0325 0.048 Uiso 1 1 calc R U
C145 C 0.5417(3) 0.1193(3) 0.1305(2) 0.0479(10) Uani 1 1 d . .
H145 H 0.5669 0.0725 0.1513 0.057 Uiso 1 1 calc R U
Cl1 Cl 0.44503(8) 0.12218(9) 0.13011(6) 0.0702(4) Uani 1 1 d . .
Cl2 Cl 0.61108(8) 0.11433(8) 0.04688(6) 0.0628(3) Uani 1 1 d . .
Cl3 Cl 0.52503(8) 0.20052(8) 0.17980(6) 0.0720(4) Uani 1 1 d . .
C146 C 0.2251(3) 0.3664(3) 0.3490(2) 0.0537(11) Uani 1 1 d . .
H146 H 0.2339 0.4098 0.3228 0.064 Uiso 1 1 calc R U
Cl4 Cl 0.13017(8) 0.36171(9) 0.35127(7) 0.0801(4) Uani 1 1 d . .
Cl5 Cl 0.30792(9) 0.28264(10) 0.30878(10) 0.1027(5) Uani 1 1 d . .
Cl6 Cl 0.21994(9) 0.38425(9) 0.43191(6) 0.0770(4) Uani 1 1 d . .
C147 C 0.3280(3) 0.6327(3) 0.6574(2) 0.0555(12) Uani 1 1 d . .
H147 H 0.3253 0.6346 0.6109 0.067 Uiso 1 1 calc R U
Cl7 Cl 0.23458(10) 0.63101(13) 0.71251(10) 0.1384(9) Uani 1 1 d . .
Cl8 Cl 0.40909(9) 0.54689(8) 0.65716(8) 0.0793(4) Uani 1 1 d . .
Cl9 Cl 0.35113(12) 0.71002(8) 0.67344(9) 0.0951(5) Uani 1 1 d . .
C148 C 0.4874(3) 0.6628(3) 0.4276(2) 0.0557(12) Uani 1 1 d . .
H148 H 0.4657 0.7175 0.4467 0.067 Uiso 1 1 calc R U
Cl10 Cl 0.42178(8) 0.65324(8) 0.38748(8) 0.0795(4) Uani 1 1 d . .
Cl11 Cl 0.58912(7) 0.63957(7) 0.36747(5) 0.0525(3) Uani 1 1 d . .
Cl12 Cl 0.48795(10) 0.60487(9) 0.49373(6) 0.0801(4) Uani 1 1 d . .

loop_
_atom_site_aniso_label
_atom_site_aniso_U_11
_atom_site_aniso_U_22
_atom_site_aniso_U_33
_atom_site_aniso_U_23
_atom_site_aniso_U_13
_atom_site_aniso_U_12
O1 0.0448(16) 0.090(2) 0.0477(17) 0.0449(16) -0.0269(14) -0.0403(16)
O2 0.0361(13) 0.0283(13) 0.0388(14) 0.0122(10) -0.0166(11) -0.0195(11)
O3 0.0521(16) 0.0615(18) 0.0225(13) 0.0072(12) -0.0059(12) -0.0450(14)
O4 0.0711(19) 0.0609(18) 0.0474(16) 0.0346(14) -0.0426(15) -0.0480(16)
C1 0.0379(19) 0.0264(17) 0.0282(18) 0.0043(14) -0.0136(15) -0.0189(15)
C2 0.0318(18) 0.0227(17) 0.0281(17) 0.0055(13) -0.0115(15) -0.0148(14)
C3 0.0301(18) 0.0296(18) 0.0267(17) 0.0055(14) -0.0125(15) -0.0172(15)
C4 0.0281(17) 0.0270(17) 0.0260(17) 0.0068(13) -0.0098(14) -0.0153(14)
C5 0.0336(18) 0.0232(16) 0.0248(17) 0.0079(13) -0.0124(14) -0.0163(14)
C6 0.0265(17) 0.0272(17) 0.0291(18) 0.0039(14) -0.0093(14) -0.0122(14)
C7 0.0338(19) 0.0250(17) 0.0343(19) 0.0033(14) -0.0169(16) -0.0117(15)
C8 0.040(2) 0.034(2) 0.039(2) 0.0093(16) -0.0221(17) -0.0173(16)
C9 0.043(2) 0.043(2) 0.045(2) 0.0076(18) -0.0278(19) -0.0157(18)
C10 0.038(2) 0.035(2) 0.054(2) 0.0019(18) -0.0278(19) -0.0097(17)
C11 0.0292(19) 0.0261(18) 0.044(2) -0.0035(15) -0.0142(17) -0.0074(15)
C12 0.0251(19) 0.041(2) 0.056(3) -0.0035(19) -0.0122(18) -0.0090(17)
C13 0.028(2) 0.046(2) 0.050(2) 0.0001(19) -0.0046(18) -0.0143(17)
C14 0.032(2) 0.035(2) 0.036(2) 0.0012(16) -0.0070(16) -0.0137(16)
C15 0.0289(18) 0.0257(17) 0.0342(19) 0.0013(14) -0.0113(15) -0.0135(14)
C16 0.0296(18) 0.0255(17) 0.037(2) -0.0015(14) -0.0123(16) -0.0121(15)
C17 0.0301(18) 0.0274(17) 0.0278(18) 0.0026(14) -0.0095(15) -0.0153(14)
C18 0.0304(18) 0.0278(18) 0.0295(18) 0.0054(14) -0.0099(15) -0.0168(15)
C19 0.0334(19) 0.0305(18) 0.0293(18) 0.0084(14) -0.0132(15) -0.0196(15)
C20 0.0340(19) 0.041(2) 0.0333(19) 0.0161(16) -0.0156(16) -0.0233(17)
C21 0.038(2) 0.0280(18) 0.0333(19) 0.0076(14) -0.0181(16) -0.0185(15)
C22 0.038(2) 0.037(2) 0.038(2) 0.0155(16) -0.0174(17) -0.0174(17)
C23 0.039(2) 0.037(2) 0.046(2) 0.0166(17) -0.0223(19) -0.0107(17)
C24 0.032(2) 0.037(2) 0.041(2) 0.0077(17) -0.0141(17) -0.0120(16)
C25 0.0318(18) 0.0294(18) 0.0314(19) 0.0094(14) -0.0162(15) -0.0167(15)
C26 0.051(2) 0.030(2) 0.040(2) 0.0141(16) -0.0226(19) -0.0213(17)
C27 0.066(3) 0.042(2) 0.061(3) 0.028(2) -0.036(2) -0.032(2)
C28 0.069(3) 0.067(3) 0.046(3) 0.036(2) -0.030(2) -0.045(3)
C29 0.062(3) 0.065(3) 0.030(2) 0.009(2) -0.007(2) -0.031(2)
C30 0.049(2) 0.037(2) 0.035(2) 0.0074(16) -0.0117(18) -0.0226(18)
C31 0.0272(17) 0.0317(18) 0.0292(18) 0.0098(14) -0.0125(15) -0.0145(15)
C32 0.037(2) 0.0288(19) 0.042(2) 0.0068(16) -0.0126(17) -0.0157(16)
C33 0.051(3) 0.036(2) 0.074(3) 0.024(2) -0.025(2) -0.029(2)
C34 0.041(2) 0.062(3) 0.051(3) 0.028(2) -0.005(2) -0.024(2)
C35 0.051(3) 0.062(3) 0.032(2) 0.007(2) -0.010(2) -0.015(2)
C36 0.054(2) 0.040(2) 0.032(2) 0.0059(16) -0.0140(18) -0.0248(19)
C37 0.0232(17) 0.0314(18) 0.0304(18) 0.0047(14) -0.0093(14) -0.0118(14)
C38 0.0181(15) 0.0313(18) 0.0220(16) 0.0048(13) -0.0065(13) -0.0097(13)
C39 0.0211(16) 0.0332(18) 0.0253(17) 0.0058(14) -0.0072(14) -0.0140(14)
C40 0.0207(16) 0.0289(17) 0.0244(16) 0.0082(13) -0.0099(13) -0.0131(13)
C41 0.0223(16) 0.0211(16) 0.0235(16) 0.0066(12) -0.0083(13) -0.0096(13)
C42 0.0214(16) 0.0208(16) 0.0254(16) 0.0050(12) -0.0107(13) -0.0087(13)
C43 0.0215(16) 0.0236(16) 0.0251(17) 0.0045(13) -0.0085(13) -0.0067(13)
C44 0.0319(18) 0.0286(18) 0.0266(17) 0.0054(14) -0.0118(15) -0.0112(15)
C45 0.037(2) 0.036(2) 0.0282(18) 0.0040(15) -0.0163(16) -0.0108(16)
C46 0.038(2) 0.039(2) 0.034(2) 0.0001(16) -0.0202(17) -0.0153(17)
C47 0.0301(18) 0.0325(19) 0.038(2) 0.0042(15) -0.0167(16) -0.0143(15)
C48 0.045(2) 0.050(2) 0.051(2) 0.0085(19) -0.024(2) -0.032(2)
C49 0.050(2) 0.053(3) 0.046(2) 0.0156(19) -0.021(2) -0.038(2)
C50 0.042(2) 0.042(2) 0.040(2) 0.0171(17) -0.0201(18) -0.0284(18)
C51 0.0285(18) 0.0280(18) 0.0307(18) 0.0060(14) -0.0147(15) -0.0149(14)
C52 0.0247(17) 0.0280(17) 0.0290(18) 0.0046(14) -0.0109(14) -0.0114(14)
C53 0.0243(16) 0.0231(16) 0.0268(17) 0.0097(13) -0.0106(14) -0.0113(13)
C54 0.0244(16) 0.0240(16) 0.0246(16) 0.0085(13) -0.0104(14) -0.0106(13)
C55 0.0233(16) 0.0262(17) 0.0247(17) 0.0083(13) -0.0093(14) -0.0121(13)
C56 0.0289(18) 0.040(2) 0.0258(17) 0.0103(15) -0.0106(15) -0.0206(16)
C57 0.0236(17) 0.0356(19) 0.0283(18) 0.0062(14) -0.0098(14) -0.0124(15)
C58 0.040(2) 0.044(2) 0.0220(17) 0.0044(15) -0.0106(16) -0.0185(17)
C59 0.059(3) 0.044(2) 0.0263(19) 0.0006(16) -0.0169(18) -0.025(2)
C60 0.052(2) 0.033(2) 0.036(2) 0.0001(16) -0.0163(18) -0.0220(18)
C61 0.0257(16) 0.0255(16) 0.0213(16) 0.0072(13) -0.0099(13) -0.0151(14)
C62 0.0255(17) 0.0325(19) 0.0313(19) 0.0102(15) -0.0069(15) -0.0125(15)
C63 0.040(2) 0.036(2) 0.043(2) 0.0210(17) -0.0152(18) -0.0164(17)
C64 0.053(2) 0.046(2) 0.0259(19) 0.0181(17) -0.0138(18) -0.029(2)
C65 0.038(2) 0.040(2) 0.0227(18) 0.0021(15) -0.0021(16) -0.0177(17)
C66 0.0300(18) 0.0304(18) 0.0269(18) 0.0056(14) -0.0075(15) -0.0120(15)
C67 0.0368(19) 0.038(2) 0.0288(18) 0.0175(15) -0.0184(16) -0.0266(16)
C68 0.056(3) 0.050(3) 0.048(2) 0.023(2) -0.025(2) -0.029(2)
C69 0.089(4) 0.072(3) 0.076(4) 0.053(3) -0.047(3) -0.052(3)
C70 0.100(4) 0.112(5) 0.048(3) 0.053(3) -0.041(3) -0.085(4)
C71 0.072(3) 0.111(5) 0.029(2) 0.020(3) -0.010(2) -0.060(3)
C72 0.056(3) 0.060(3) 0.032(2) 0.0142(19) -0.014(2) -0.034(2)
O5 0.0256(12) 0.0264(12) 0.0271(12) 0.0086(9) -0.0133(10) -0.0090(10)
O6 0.0667(19) 0.096(2) 0.0586(18) 0.0578(17) -0.0495(16) -0.0644(18)
O7 0.0298(13) 0.0545(16) 0.0247(13) 0.0059(11) -0.0151(11) -0.0069(12)
O8 0.0241(13) 0.0595(17) 0.0364(14) 0.0278(13) -0.0067(11) -0.0097(12)
C73 0.0246(17) 0.0268(17) 0.0289(17) 0.0060(14) -0.0152(14) -0.0087(14)
C74 0.0246(16) 0.0223(16) 0.0280(17) 0.0074(13) -0.0148(14) -0.0093(13)
C75 0.0238(16) 0.0280(17) 0.0191(15) 0.0042(13) -0.0092(13) -0.0090(14)
C76 0.0253(16) 0.0235(16) 0.0234(16) 0.0049(13) -0.0138(14) -0.0077(13)
C77 0.0237(16) 0.0240(16) 0.0212(16) 0.0046(13) -0.0085(13) -0.0095(13)
C78 0.0233(16) 0.0242(17) 0.0276(17) 0.0032(13) -0.0104(14) -0.0095(13)
C79 0.0227(16) 0.0241(17) 0.0316(18) 0.0030(14) -0.0085(14) -0.0104(13)
C80 0.034(2) 0.038(2) 0.036(2) 0.0085(16) -0.0123(17) -0.0191(17)
C81 0.032(2) 0.045(2) 0.044(2) 0.0120(18) -0.0071(17) -0.0234(18)
C82 0.0290(19) 0.035(2) 0.057(3) 0.0089(18) -0.0104(18) -0.0193(16)
C83 0.0230(17) 0.0245(17) 0.043(2) 0.0001(15) -0.0120(16) -0.0086(14)
C84 0.0248(18) 0.0296(19) 0.051(2) -0.0061(16) -0.0171(17) -0.0096(15)
C85 0.0262(18) 0.035(2) 0.043(2) -0.0033(16) -0.0214(17) -0.0083(15)
C86 0.0281(18) 0.0325(19) 0.0301(18) -0.0001(14) -0.0135(15) -0.0102(15)
C87 0.0187(15) 0.0225(16) 0.0319(18) 0.0007(13) -0.0112(14) -0.0048(13)
C88 0.0203(16) 0.0209(16) 0.0340(18) 0.0017(13) -0.0094(14) -0.0075(13)
C89 0.0227(16) 0.0252(17) 0.0259(17) 0.0044(13) -0.0115(14) -0.0084(13)
C90 0.0228(16) 0.0290(17) 0.0237(16) 0.0071(13) -0.0121(14) -0.0086(14)
C91 0.0235(16) 0.0287(17) 0.0232(16) 0.0085(13) -0.0126(14) -0.0114(13)
C92 0.0294(18) 0.040(2) 0.0350(19) 0.0181(16) -0.0199(16) -0.0190(16)
C93 0.0258(17) 0.0257(17) 0.0298(18) 0.0080(14) -0.0140(14) -0.0112(14)
C94 0.038(2) 0.036(2) 0.039(2) 0.0193(16) -0.0247(17) -0.0217(16)
C95 0.045(2) 0.036(2) 0.049(2) 0.0176(17) -0.0270(19) -0.0281(18)
C96 0.039(2) 0.037(2) 0.042(2) 0.0118(16) -0.0280(18) -0.0221(17)
C97 0.0223(16) 0.0273(17) 0.0258(17) 0.0101(13) -0.0098(14) -0.0123(13)
C98 0.040(2) 0.0318(19) 0.0328(19) 0.0110(15) -0.0158(16) -0.0192(16)
C99 0.051(2) 0.037(2) 0.047(2) 0.0233(18) -0.028(2) -0.0219(18)
C100 0.044(2) 0.050(2) 0.029(2) 0.0205(18) -0.0137(18) -0.0160(19)
C101 0.038(2) 0.050(2) 0.0230(18) 0.0062(16) -0.0115(16) -0.0144(18)
C102 0.0256(17) 0.0315(18) 0.0243(17) 0.0039(14) -0.0078(14) -0.0093(14)
C103 0.0249(17) 0.0305(18) 0.0251(17) 0.0112(14) -0.0152(14) -0.0133(14)
C104 0.0293(19) 0.045(2) 0.0266(18) 0.0081(16) -0.0101(15) -0.0126(16)
C105 0.045(2) 0.065(3) 0.0245(19) 0.0096(18) -0.0097(17) -0.026(2)
C106 0.056(3) 0.066(3) 0.041(2) 0.033(2) -0.034(2) -0.036(2)
C107 0.048(2) 0.045(2) 0.054(3) 0.024(2) -0.034(2) -0.0180(19)
C108 0.039(2) 0.034(2) 0.034(2) 0.0077(15) -0.0214(17) -0.0121(16)
C109 0.0258(17) 0.0296(17) 0.0272(17) 0.0044(13) -0.0158(14) -0.0143(14)
C110 0.0249(16) 0.0293(17) 0.0209(16) 0.0068(13) -0.0139(13) -0.0150(14)
C111 0.0278(17) 0.0305(18) 0.0234(17) 0.0086(13) -0.0128(14) -0.0135(14)
C112 0.0248(16) 0.0268(17) 0.0243(16) 0.0089(13) -0.0127(14) -0.0126(14)
C113 0.0288(17) 0.0219(16) 0.0233(16) 0.0074(12) -0.0121(14) -0.0151(13)
C114 0.0242(16) 0.0240(16) 0.0200(15) 0.0058(12) -0.0089(13) -0.0122(13)
C115 0.0245(16) 0.0216(16) 0.0228(16) 0.0031(12) -0.0089(13) -0.0116(13)
C116 0.0322(18) 0.0264(17) 0.0237(17) 0.0048(13) -0.0082(15) -0.0116(14)
C117 0.0338(19) 0.037(2) 0.0241(18) 0.0040(15) -0.0048(15) -0.0192(16)
C118 0.0239(17) 0.0348(19) 0.0332(19) 0.0041(15) -0.0055(15) -0.0151(15)
C119 0.0231(17) 0.0290(18) 0.0306(18) 0.0048(14) -0.0044(14) -0.0113(14)
C120 0.0210(17) 0.040(2) 0.043(2) 0.0060(17) -0.0089(16) -0.0074(15)
C121 0.0278(19) 0.040(2) 0.040(2) 0.0177(17) -0.0159(17) -0.0078(16)
C122 0.0257(18) 0.037(2) 0.0327(19) 0.0136(15) -0.0107(15) -0.0126(15)
C123 0.0230(16) 0.0288(18) 0.0274(17) 0.0068(14) -0.0109(14) -0.0091(14)
C124 0.0255(17) 0.0248(17) 0.0234(16) 0.0035(13) -0.0070(14) -0.0118(14)
C125 0.0242(16) 0.0239(16) 0.0258(17) 0.0083(13) -0.0135(14) -0.0088(13)
C126 0.0268(17) 0.0279(17) 0.0249(17) 0.0098(13) -0.0130(14) -0.0130(14)
C127 0.0245(16) 0.0286(17) 0.0240(16) 0.0104(13) -0.0126(14) -0.0129(14)
C128 0.0266(17) 0.0375(19) 0.0237(17) 0.0107(14) -0.0119(14) -0.0157(15)
C129 0.0225(16) 0.0296(17) 0.0225(16) 0.0065(13) -0.0115(13) -0.0131(14)
C130 0.0268(17) 0.0365(19) 0.0250(17) 0.0061(14) -0.0128(14) -0.0146(15)
C131 0.0290(18) 0.042(2) 0.0237(18) -0.0004(15) -0.0075(15) -0.0103(16)
C132 0.0268(18) 0.0348(19) 0.0298(18) -0.0005(15) -0.0149(15) -0.0081(15)
C133 0.0215(16) 0.0277(17) 0.0209(16) 0.0096(13) -0.0094(13) -0.0086(13)
C134 0.040(2) 0.0323(19) 0.037(2) 0.0116(15) -0.0225(17) -0.0176(16)
C135 0.052(2) 0.039(2) 0.046(2) 0.0241(18) -0.024(2) -0.0234(19)
C136 0.043(2) 0.050(2) 0.028(2) 0.0183(18) -0.0125(17) -0.0119(19)
C137 0.047(2) 0.043(2) 0.0252(19) 0.0013(16) -0.0187(17) -0.0051(18)
C138 0.041(2) 0.0278(18) 0.0266(18) 0.0074(14) -0.0158(16) -0.0094(15)
C139 0.0165(15) 0.0370(19) 0.0242(17) 0.0118(14) -0.0071(13) -0.0074(14)
C140 0.033(2) 0.056(3) 0.030(2) 0.0102(17) -0.0142(17) -0.0136(18)
C141 0.048(3) 0.095(4) 0.027(2) 0.010(2) -0.019(2) -0.020(3)
C142 0.047(3) 0.089(4) 0.044(3) 0.038(3) -0.024(2) -0.016(3)
C143 0.048(3) 0.060(3) 0.060(3) 0.041(2) -0.024(2) -0.020(2)
C144 0.040(2) 0.041(2) 0.041(2) 0.0221(17) -0.0183(18) -0.0156(18)
C145 0.051(3) 0.059(3) 0.046(2) 0.021(2) -0.024(2) -0.030(2)
Cl1 0.0702(8) 0.1128(11) 0.0586(7) 0.0323(7) -0.0325(6) -0.0620(8)
Cl2 0.0650(7) 0.0901(9) 0.0440(6) 0.0124(6) -0.0173(6) -0.0435(7)
Cl3 0.0687(8) 0.0887(10) 0.0604(8) -0.0044(7) -0.0120(6) -0.0412(7)
C146 0.047(3) 0.060(3) 0.056(3) 0.027(2) -0.020(2) -0.022(2)
Cl4 0.0522(7) 0.1204(12) 0.0741(9) 0.0339(8) -0.0306(7) -0.0342(8)
Cl5 0.0602(9) 0.0901(11) 0.1417(15) -0.0248(10) -0.0310(9) -0.0122(8)
Cl6 0.0794(9) 0.1102(11) 0.0562(8) 0.0303(7) -0.0264(7) -0.0521(8)
C147 0.054(3) 0.083(3) 0.038(2) 0.018(2) -0.024(2) -0.030(2)
Cl7 0.0592(9) 0.190(2) 0.1144(14) 0.0915(14) 0.0024(9) -0.0281(11)
Cl8 0.0863(10) 0.0614(8) 0.0903(10) 0.0088(7) -0.0447(8) -0.0157(7)
Cl9 0.1432(14) 0.0582(8) 0.1206(13) 0.0211(8) -0.0996(12) -0.0301(9)
C148 0.055(3) 0.045(3) 0.058(3) 0.002(2) -0.003(2) -0.024(2)
Cl10 0.0490(7) 0.0823(10) 0.1060(11) 0.0228(8) -0.0307(7) -0.0217(7)
Cl11 0.0531(6) 0.0647(7) 0.0411(6) 0.0090(5) -0.0084(5) -0.0321(5)
Cl12 0.1029(11) 0.0943(10) 0.0464(7) 0.0185(7) -0.0093(7) -0.0585(9)

loop_
_atom_type_symbol
_atom_type_description
_atom_type_scat_dispersion_real
_atom_type_scat_dispersion_imag
_atom_type_scat_source
C C 0.0033 0.0016 'International Tables Vol C Tables 4.2.6.8 and 6.1.1.4'
H H 0.0000 0.0000 'International Tables Vol C Tables 4.2.6.8 and 6.1.1.4'
O O 0.0106 0.0060 'International Tables Vol C Tables 4.2.6.8 and 6.1.1.4'
Cl Cl 0.1484 0.1585 'International Tables Vol C Tables 4.2.6.8 and 6.1.1.4'

loop_
_geom_angle_atom_site_label_1
_geom_angle_atom_site_label_2
_geom_angle_atom_site_label_3
_geom_angle
C24 C1 C2 118.5(3)
C24 C1 C37 118.9(3)
C2 C1 C37 122.2(3)
C21 C2 C1 120.1(3)
C21 C2 C3 118.8(3)
C1 C2 C3 121.0(3)
O2 C3 C2 121.9(3)
O2 C3 C4 120.8(3)
C2 C3 C4 117.3(3)
C5 C4 C19 121.2(3)
C5 C4 C3 119.8(3)
C19 C4 C3 119.0(3)
C6 C5 C4 117.9(3)
C6 C5 C25 118.7(3)
C4 C5 C25 123.4(3)
C5 C6 C17 121.3(3)
C5 C6 C7 130.7(3)
C17 C6 C7 107.9(3)
C8 C7 C16 118.4(3)
C8 C7 C6 135.6(3)
C16 C7 C6 105.9(3)
C7 C8 C9 117.7(3)
C7 C8 H8 121.2
C9 C8 H8 121.2
C10 C9 C8 123.3(4)
C10 C9 H9 118.4
C8 C9 H9 118.4
C9 C10 C11 120.4(3)
C9 C10 H10 119.8
C11 C10 H10 119.8
C16 C11 C10 116.4(3)
C16 C11 C12 115.7(3)
C10 C11 C12 127.8(3)
C13 C12 C11 120.7(3)
C13 C12 H12 119.6
C11 C12 H12 119.6
C12 C13 C14 122.7(4)
C12 C13 H13 118.7
C14 C13 H13 118.7
C15 C14 C13 118.2(4)
C15 C14 H14 120.9
C13 C14 H14 120.9
C14 C15 C16 118.5(3)
C14 C15 C17 136.0(3)
C16 C15 C17 105.5(3)
C11 C16 C15 124.1(3)
C11 C16 C7 123.8(3)
C15 C16 C7 112.1(3)
C18 C17 C6 121.2(3)
C18 C17 C15 130.3(3)
C6 C17 C15 108.5(3)
C17 C18 C19 117.2(3)
C17 C18 C31 117.2(3)
C19 C18 C31 125.6(3)
C18 C19 C4 120.9(3)
C18 C19 C20 120.1(3)
C4 C19 C20 119.0(3)
O1 C20 C21 119.5(3)
O1 C20 C19 122.2(3)
C21 C20 C19 118.2(3)
C22 C21 C2 120.7(3)
C22 C21 C20 118.7(3)
C2 C21 C20 120.6(3)
C23 C22 C21 118.9(3)
C23 C22 H22 120.5
C21 C22 H22 120.5
C22 C23 C24 120.9(3)
C22 C23 H23 119.5
C24 C23 H23 119.5
C23 C24 C1 120.8(3)
C23 C24 H24 119.6
C1 C24 H24 119.6
C30 C25 C26 118.8(3)
C30 C25 C5 120.4(3)
C26 C25 C5 120.4(3)
C27 C26 C25 120.2(4)
C27 C26 H26 119.9
C25 C26 H26 119.9
C28 C27 C26 120.5(4)
C28 C27 H27 119.7
C26 C27 H27 119.7
C29 C28 C27 119.7(4)
C29 C28 H28 120.1
C27 C28 H28 120.1
C28 C29 C30 120.6(4)
C28 C29 H29 119.7
C30 C29 H29 119.7
C25 C30 C29 120.1(4)
C25 C30 H30 120.0
C29 C30 H30 120.0
C32 C31 C36 118.4(3)
C32 C31 C18 121.5(3)
C36 C31 C18 119.6(3)
C33 C32 C31 120.1(4)
C33 C32 H32 120.0
C31 C32 H32 120.0
C34 C33 C32 121.1(4)
C34 C33 H33 119.4
C32 C33 H33 119.4
C33 C34 C35 118.7(4)
C33 C34 H34 120.6
C35 C34 H34 120.6
C36 C35 C34 121.0(4)
C36 C35 H35 119.5
C34 C35 H35 119.5
C35 C36 C31 120.7(4)
C35 C36 H36 119.7
C31 C36 H36 119.7
C60 C37 C38 119.0(3)
C60 C37 C1 117.3(3)
C38 C37 C1 123.7(3)
C37 C38 C57 119.3(3)
C37 C38 C39 122.7(3)
C57 C38 C39 118.0(3)
O3 C39 C38 120.0(3)
O3 C39 C40 121.5(3)
C38 C39 C40 118.4(3)
C41 C40 C55 120.2(3)
C41 C40 C39 120.3(3)
C55 C40 C39 119.4(3)
C42 C41 C40 118.0(3)
C42 C41 C61 117.5(3)
C40 C41 C61 124.5(3)
C41 C42 C53 121.2(3)
C41 C42 C43 130.9(3)
C53 C42 C43 107.9(3)
C44 C43 C52 118.3(3)
C44 C43 C42 135.6(3)
C52 C43 C42 106.0(3)
C43 C44 C45 118.6(3)
C43 C44 H44 120.7
C45 C44 H44 120.7
C46 C45 C44 122.8(3)
C46 C45 H45 118.6
C44 C45 H45 118.6
C45 C46 C47 119.9(3)
C45 C46 H46 120.1
C47 C46 H46 120.1
C46 C47 C52 116.9(3)
C46 C47 C48 127.4(3)
C52 C47 C48 115.7(3)
C49 C48 C47 120.1(3)
C49 C48 H48 119.9
C47 C48 H48 119.9
C48 C49 C50 123.3(3)
C48 C49 H49 118.3
C50 C49 H49 118.3
C51 C50 C49 118.1(3)
C51 C50 H50 121.0
C49 C50 H50 121.0
C50 C51 C52 118.7(3)
C50 C51 C53 135.2(3)
C52 C51 C53 106.0(3)
C47 C52 C51 124.0(3)
C47 C52 C43 123.6(3)
C51 C52 C43 112.4(3)
C54 C53 C42 121.0(3)
C54 C53 C51 131.2(3)
C42 C53 C51 107.7(3)
C53 C54 C55 117.4(3)
C53 C54 C67 121.0(3)
C55 C54 C67 121.5(3)
C54 C55 C40 122.1(3)
C54 C55 C56 120.2(3)
C40 C55 C56 117.6(3)
O4 C56 C57 120.7(3)
O4 C56 C55 121.5(3)
C57 C56 C55 117.8(3)
C58 C57 C38 120.6(3)
C58 C57 C56 119.1(3)
C38 C57 C56 120.3(3)
C59 C58 C57 119.6(3)
C59 C58 H58 120.2
C57 C58 H58 120.2
C58 C59 C60 120.5(3)
C58 C59 H59 119.8
C60 C59 H59 119.8
C59 C60 C37 121.0(3)
C59 C60 H60 119.5
C37 C60 H60 119.5
C66 C61 C62 118.5(3)
C66 C61 C41 120.5(3)
C62 C61 C41 120.8(3)
C63 C62 C61 120.1(3)
C63 C62 H62 119.9
C61 C62 H62 119.9
C64 C63 C62 120.6(3)
C64 C63 H63 119.7
C62 C63 H63 119.7
C65 C64 C63 119.7(3)
C65 C64 H64 120.2
C63 C64 H64 120.2
C64 C65 C66 120.5(3)
C64 C65 H65 119.8
C66 C65 H65 119.8
C65 C66 C61 120.7(3)
C65 C66 H66 119.7
C61 C66 H66 119.7
C72 C67 C68 118.3(3)
C72 C67 C54 120.8(3)
C68 C67 C54 120.9(3)
C69 C68 C67 120.9(4)
C69 C68 H68 119.5
C67 C68 H68 119.5
C70 C69 C68 120.9(5)
C70 C69 H69 119.6
C68 C69 H69 119.6
C69 C70 C71 119.5(4)
C69 C70 H70 120.3
C71 C70 H70 120.3
C70 C71 C72 120.6(5)
C70 C71 H71 119.7
C72 C71 H71 119.7
C67 C72 C71 119.7(4)
C67 C72 H72 120.1
C71 C72 H72 120.1
C96 C73 C74 118.3(3)
C96 C73 C109 120.9(3)
C74 C73 C109 120.6(3)
C93 C74 C73 119.8(3)
C93 C74 C75 118.7(3)
C73 C74 C75 121.3(3)
O5 C75 C74 120.6(3)
O5 C75 C76 120.8(3)
C74 C75 C76 118.4(3)
C77 C76 C91 122.3(3)
C77 C76 C75 119.8(3)
C91 C76 C75 117.7(3)
C78 C77 C76 117.4(3)
C78 C77 C97 121.3(3)
C76 C77 C97 121.3(3)
C77 C78 C89 120.8(3)
C77 C78 C79 131.1(3)
C89 C78 C79 108.1(3)
C80 C79 C88 118.6(3)
C80 C79 C78 135.9(3)
C88 C79 C78 105.5(3)
C79 C80 C81 119.1(3)
C79 C80 H80 120.4
C81 C80 H80 120.4
C82 C81 C80 121.9(3)
C82 C81 H81 119.0
C80 C81 H81 119.0
C81 C82 C83 120.4(3)
C81 C82 H82 119.8
C83 C82 H82 119.8
C88 C83 C84 116.0(3)
C88 C83 C82 116.4(3)
C84 C83 C82 127.6(3)
C85 C84 C83 120.4(3)
C85 C84 H84 119.8
C83 C84 H84 119.8
C84 C85 C86 123.0(3)
C84 C85 H85 118.5
C86 C85 H85 118.5
C87 C86 C85 118.3(3)
C87 C86 H86 120.8
C85 C86 H86 120.8
C86 C87 C88 118.2(3)
C86 C87 C89 135.9(3)
C88 C87 C89 105.8(3)
C83 C88 C87 124.0(3)
C83 C88 C79 123.6(3)
C87 C88 C79 112.4(3)
C90 C89 C78 121.5(3)
C90 C89 C87 130.5(3)
C78 C89 C87 108.0(3)
C89 C90 C91 117.8(3)
C89 C90 C103 118.1(3)
C91 C90 C103 124.1(3)
C76 C91 C90 119.5(3)
C76 C91 C92 119.7(3)
C90 C91 C92 120.8(3)
O6 C92 C91 122.3(3)
O6 C92 C93 118.9(3)
C91 C92 C93 118.7(3)
C94 C93 C74 120.7(3)
C94 C93 C92 119.1(3)
C74 C93 C92 120.1(3)
C95 C94 C93 119.5(3)
C95 C94 H94 120.3
C93 C94 H94 120.3
C94 C95 C96 120.0(3)
C94 C95 H95 120.0
C96 C95 H95 120.0
C73 C96 C95 121.7(3)
C73 C96 H96 119.1
C95 C96 H96 119.1
C98 C97 C102 119.0(3)
C98 C97 C77 120.6(3)
C102 C97 C77 120.4(3)
C99 C98 C97 120.3(3)
C99 C98 H98 119.9
C97 C98 H98 119.9
C100 C99 C98 120.6(4)
C100 C99 H99 119.7
C98 C99 H99 119.7
C99 C100 C101 119.8(3)
C99 C100 H100 120.1
C101 C100 H100 120.1
C102 C101 C100 120.2(3)
C102 C101 H101 119.9
C100 C101 H101 119.9
C101 C102 C97 120.2(3)
C101 C102 H102 119.9
C97 C102 H102 119.9
C104 C103 C108 119.4(3)
C104 C103 C90 120.0(3)
C108 C103 C90 120.3(3)
C103 C104 C105 119.9(3)
C103 C104 H104 120.1
C105 C104 H104 120.1
C106 C105 C104 120.5(4)
C106 C105 H105 119.7
C104 C105 H105 119.7
C107 C106 C105 119.4(3)
C107 C106 H106 120.3
C105 C106 H106 120.3
C106 C107 C108 120.4(4)
C106 C107 H107 119.8
C108 C107 H107 119.8
C107 C108 C103 120.4(3)
C107 C108 H108 119.8
C103 C108 H108 119.8
C132 C109 C110 118.3(3)
C132 C109 C73 117.7(3)
C110 C109 C73 123.9(3)
C109 C110 C129 120.0(3)
C109 C110 C111 121.1(3)
C129 C110 C111 118.7(3)
O7 C111 C110 120.3(3)
O7 C111 C112 122.0(3)
C110 C111 C112 117.8(3)
C113 C112 C127 120.9(3)
C113 C112 C111 119.2(3)
C127 C112 C111 119.9(3)
C114 C113 C112 117.9(3)
C114 C113 C133 118.6(3)
C112 C113 C133 123.5(3)
C113 C114 C125 121.1(3)
C113 C114 C115 130.8(3)
C125 C114 C115 108.1(3)
C116 C115 C124 118.4(3)
C116 C115 C114 135.6(3)
C124 C115 C114 106.0(3)
C115 C116 C117 118.3(3)
C115 C116 H116 120.8
C117 C116 H116 120.8
C118 C117 C116 122.8(3)
C118 C117 H117 118.6
C116 C117 H117 118.6
C117 C118 C119 119.6(3)
C117 C118 H118 120.2
C119 C118 H118 120.2
C124 C119 C118 116.8(3)
C124 C119 C120 116.3(3)
C118 C119 C120 126.9(3)
C121 C120 C119 120.4(3)
C121 C120 H120 119.8
C119 C120 H120 119.8
C120 C121 C122 122.7(3)
C120 C121 H121 118.7
C122 C121 H121 118.7
C123 C122 C121 118.2(3)
C123 C122 H122 120.9
C121 C122 H122 120.9
C122 C123 C124 118.5(3)
C122 C123 C125 135.6(3)
C124 C123 C125 105.8(3)
C119 C124 C115 124.1(3)
C119 C124 C123 123.9(3)
C115 C124 C123 112.0(3)
C126 C125 C114 121.3(3)
C126 C125 C123 130.7(3)
C114 C125 C123 108.1(3)
C125 C126 C127 117.8(3)
C125 C126 C139 118.1(3)
C127 C126 C139 124.1(3)
C126 C127 C112 121.0(3)
C126 C127 C128 119.8(3)
C112 C127 C128 119.2(3)
O8 C128 C127 122.2(3)
O8 C128 C129 119.5(3)
C127 C128 C129 118.3(3)
C130 C129 C110 120.4(3)
C130 C129 C128 118.7(3)
C110 C129 C128 120.8(3)
C131 C130 C129 119.6(3)
C131 C130 H130 120.2
C129 C130 H130 120.2
C130 C131 C132 120.0(3)
C130 C131 H131 120.0
C132 C131 H131 120.0
C131 C132 C109 121.6(3)
C131 C132 H132 119.2
C109 C132 H132 119.2
C134 C133 C138 119.2(3)
C134 C133 C113 120.3(3)
C138 C133 C113 120.4(3)
C133 C134 C135 120.6(3)
C133 C134 H134 119.7
C135 C134 H134 119.7
C136 C135 C134 119.8(3)
C136 C135 H135 120.1
C134 C135 H135 120.1
C137 C136 C135 120.0(3)
C137 C136 H136 120.0
C135 C136 H136 120.0
C136 C137 C138 120.3(3)
C136 C137 H137 119.8
C138 C137 H137 119.8
C133 C138 C137 120.0(3)
C133 C138 H138 120.0
C137 C138 H138 120.0
C140 C139 C144 119.1(3)
C140 C139 C126 120.7(3)
C144 C139 C126 120.1(3)
C139 C140 C141 119.8(4)
C139 C140 H140 120.1
C141 C140 H140 120.1
C142 C141 C140 120.6(4)
C142 C141 H141 119.7
C140 C141 H141 119.7
C143 C142 C141 119.5(4)
C143 C142 H142 120.2
C141 C142 H142 120.2
C142 C143 C144 120.7(4)
C142 C143 H143 119.6
C144 C143 H143 119.6
C139 C144 C143 120.2(4)
C139 C144 H144 119.9
C143 C144 H144 119.9
Cl3 C145 Cl1 109.3(2)
Cl3 C145 Cl2 111.0(2)
Cl1 C145 Cl2 110.3(2)
Cl3 C145 H145 108.7
Cl1 C145 H145 108.7
Cl2 C145 H145 108.7
Cl5 C146 Cl4 110.3(3)
Cl5 C146 Cl6 110.8(2)
Cl4 C146 Cl6 110.0(2)
Cl5 C146 H146 108.5
Cl4 C146 H146 108.5
Cl6 C146 H146 108.5
Cl7 C147 Cl9 115.1(3)
Cl7 C147 Cl8 108.9(3)
Cl9 C147 Cl8 109.9(2)
Cl7 C147 H147 107.6
Cl9 C147 H147 107.6
Cl8 C147 H147 107.6
Cl12 C148 Cl10 110.8(2)
Cl12 C148 Cl11 110.9(3)
Cl10 C148 Cl11 109.2(3)
Cl12 C148 H148 108.6
Cl10 C148 H148 108.6
Cl11 C148 H148 108.6

loop_
_geom_bond_atom_site_label_1
_geom_bond_atom_site_label_2
_geom_bond_distance
O1 C20 1.216(4)
O2 C3 1.215(4)
O3 C39 1.215(4)
O4 C56 1.225(4)
C1 C24 1.398(5)
C1 C2 1.402(5)
C1 C37 1.503(4)
C2 C21 1.398(4)
C2 C3 1.488(4)
C3 C4 1.498(4)
C4 C5 1.403(4)
C4 C19 1.416(4)
C5 C6 1.384(4)
C5 C25 1.490(4)
C6 C17 1.420(4)
C6 C7 1.480(4)
C7 C8 1.389(5)
C7 C16 1.416(5)
C8 C9 1.420(5)
C8 H8 0.9500
C9 C10 1.370(5)
C9 H9 0.9500
C10 C11 1.405(5)
C10 H10 0.9500
C11 C16 1.403(5)
C11 C12 1.408(5)
C12 C13 1.372(5)
C12 H12 0.9500
C13 C14 1.416(5)
C13 H13 0.9500
C14 C15 1.376(5)
C14 H14 0.9500
C15 C16 1.413(5)
C15 C17 1.485(4)
C17 C18 1.404(5)
C18 C19 1.409(4)
C18 C31 1.499(4)
C19 C20 1.491(5)
C20 C21 1.490(5)
C21 C22 1.394(5)
C22 C23 1.384(5)
C22 H22 0.9500
C23 C24 1.387(5)
C23 H23 0.9500
C24 H24 0.9500
C25 C30 1.381(5)
C25 C26 1.385(5)
C26 C27 1.375(5)
C26 H26 0.9500
C27 C28 1.367(6)
C27 H27 0.9500
C28 C29 1.363(6)
C28 H28 0.9500
C29 C30 1.381(5)
C29 H29 0.9500
C30 H30 0.9500
C31 C32 1.385(5)
C31 C36 1.386(5)
C32 C33 1.380(5)
C32 H32 0.9500
C33 C34 1.372(6)
C33 H33 0.9500
C34 C35 1.372(6)
C34 H34 0.9500
C35 C36 1.371(5)
C35 H35 0.9500
C36 H36 0.9500
C37 C60 1.392(5)
C37 C38 1.395(4)
C38 C57 1.403(4)
C38 C39 1.490(4)
C39 C40 1.496(4)
C40 C41 1.405(4)
C40 C55 1.419(4)
C41 C42 1.392(4)
C41 C61 1.496(4)
C42 C53 1.433(4)
C42 C43 1.475(4)
C43 C44 1.380(4)
C43 C52 1.408(4)
C44 C45 1.415(5)
C44 H44 0.9500
C45 C46 1.375(5)
C45 H45 0.9500
C46 C47 1.403(5)
C46 H46 0.9500
C47 C52 1.405(4)
C47 C48 1.422(5)
C48 C49 1.370(5)
C48 H48 0.9500
C49 C50 1.405(5)
C49 H49 0.9500
C50 C51 1.385(4)
C50 H50 0.9500
C51 C52 1.405(4)
C51 C53 1.480(4)
C53 C54 1.390(4)
C54 C55 1.401(4)
C54 C67 1.491(4)
C55 C56 1.489(4)
C56 C57 1.475(5)
C57 C58 1.390(5)
C58 C59 1.365(5)
C58 H58 0.9500
C59 C60 1.385(5)
C59 H59 0.9500
C60 H60 0.9500
C61 C66 1.388(4)
C61 C62 1.389(4)
C62 C63 1.382(5)
C62 H62 0.9500
C63 C64 1.376(5)
C63 H63 0.9500
C64 C65 1.364(5)
C64 H64 0.9500
C65 C66 1.379(4)
C65 H65 0.9500
C66 H66 0.9500
C67 C72 1.375(5)
C67 C68 1.379(5)
C68 C69 1.372(6)
C68 H68 0.9500
C69 C70 1.350(8)
C69 H69 0.9500
C70 C71 1.360(7)
C70 H70 0.9500
C71 C72 1.398(5)
C71 H71 0.9500
C72 H72 0.9500
O5 C75 1.221(4)
O6 C92 1.218(4)
O7 C111 1.214(4)
O8 C128 1.219(4)
C73 C96 1.383(5)
C73 C74 1.403(4)
C73 C109 1.496(4)
C74 C93 1.397(4)
C74 C75 1.477(4)
C75 C76 1.492(4)
C76 C77 1.405(4)
C76 C91 1.416(4)
C77 C78 1.390(4)
C77 C97 1.491(4)
C78 C89 1.426(4)
C78 C79 1.478(4)
C79 C80 1.370(5)
C79 C88 1.412(4)
C80 C81 1.415(5)
C80 H80 0.9500
C81 C82 1.378(5)
C81 H81 0.9500
C82 C83 1.416(5)
C82 H82 0.9500
C83 C88 1.399(4)
C83 C84 1.412(5)
C84 C85 1.360(5)
C84 H84 0.9500
C85 C86 1.410(5)
C85 H85 0.9500
C86 C87 1.382(4)
C86 H86 0.9500
C87 C88 1.408(4)
C87 C89 1.475(4)
C89 C90 1.394(4)
C90 C91 1.421(4)
C90 C103 1.492(4)
C91 C92 1.486(4)
C92 C93 1.503(4)
C93 C94 1.384(4)
C94 C95 1.379(5)
C94 H94 0.9500
C95 C96 1.384(5)
C95 H95 0.9500
C96 H96 0.9500
C97 C98 1.389(4)
C97 C102 1.395(4)
C98 C99 1.383(5)
C98 H98 0.9500
C99 C100 1.372(5)
C99 H99 0.9500
C100 C101 1.387(5)
C100 H100 0.9500
C101 C102 1.382(4)
C101 H101 0.9500
C102 H102 0.9500
C103 C104 1.379(5)
C103 C108 1.383(5)
C104 C105 1.389(5)
C104 H104 0.9500
C105 C106 1.376(6)
C105 H105 0.9500
C106 C107 1.376(6)
C106 H106 0.9500
C107 C108 1.381(5)
C107 H107 0.9500
C108 H108 0.9500
C109 C132 1.394(5)
C109 C110 1.397(4)
C110 C129 1.405(4)
C110 C111 1.485(4)
C111 C112 1.492(4)
C112 C113 1.410(4)
C112 C127 1.413(4)
C113 C114 1.393(4)
C113 C133 1.500(4)
C114 C125 1.423(4)
C114 C115 1.476(4)
C115 C116 1.383(4)
C115 C124 1.409(4)
C116 C117 1.415(5)
C116 H116 0.9500
C117 C118 1.384(5)
C117 H117 0.9500
C118 C119 1.412(5)
C118 H118 0.9500
C119 C124 1.395(4)
C119 C120 1.416(5)
C120 C121 1.367(5)
C120 H120 0.9500
C121 C122 1.421(5)
C121 H121 0.9500
C122 C123 1.380(4)
C122 H122 0.9500
C123 C124 1.413(4)
C123 C125 1.477(4)
C125 C126 1.393(4)
C126 C127 1.411(4)
C126 C139 1.494(4)
C127 C128 1.483(4)
C128 C129 1.484(4)
C129 C130 1.389(4)
C130 C131 1.382(5)
C130 H130 0.9500
C131 C132 1.385(5)
C131 H131 0.9500
C132 H132 0.9500
C133 C134 1.380(4)
C133 C138 1.382(4)
C134 C135 1.387(5)
C134 H134 0.9500
C135 C136 1.383(6)
C135 H135 0.9500
C136 C137 1.363(5)
C136 H136 0.9500
C137 C138 1.397(5)
C137 H137 0.9500
C138 H138 0.9500
C139 C140 1.381(5)
C139 C144 1.385(5)
C140 C141 1.399(5)
C140 H140 0.9500
C141 C142 1.374(7)
C141 H141 0.9500
C142 C143 1.363(7)
C142 H142 0.9500
C143 C144 1.391(5)
C143 H143 0.9500
C144 H144 0.9500
C145 Cl3 1.751(5)
C145 Cl1 1.755(4)
C145 Cl2 1.762(4)
C145 H145 1.0000
C146 Cl5 1.722(5)
C146 Cl4 1.757(4)
C146 Cl6 1.759(5)
C146 H146 1.0000
C147 Cl7 1.712(5)
C147 Cl9 1.731(5)
C147 Cl8 1.751(5)
C147 H147 1.0000
C148 Cl12 1.742(5)
C148 Cl10 1.753(5)
C148 Cl11 1.753(4)
C148 H148 1.0000
